data_7023068
loop_
_publ_author_name
'Balasanthiran, Vagulejan'
'Chisholm, Malcolm H.'
'Durr, Christopher B.'
'Gallucci, Judith C.'

_publ_section_title
;
 Single-site bismuth alkoxide catalysts for the ring-opening
 polymerization of lactide.
;
_journal_issue 31
_journal_name_full 'Dalton transactions (Cambridge, England : 2003)'
_journal_page_first 11234
_journal_page_last 11241
_journal_paper_doi 10.1039/c3dt50629k
_journal_volume 42
_journal_year 2013
_chemical_compound_source 'synthesis as described'
_chemical_formula_moiety 'C50 H73 Bi1 N2 O3'
_chemical_formula_sum 'C50 H73 Bi N2 O3'
_chemical_formula_weight 959.08
_chemical_name_common 'Chisholm 1914'
_chemical_name_systematic
;
?
;
_space_group_IT_number 2
_symmetry_cell_setting triclinic
_symmetry_Int_Tables_number 2
_symmetry_space_group_name_Hall '-P 1'
_symmetry_space_group_name_H-M 'P -1'
_atom_sites_solution_hydrogens geom
_atom_sites_solution_primary direct
_atom_sites_solution_secondary difmap
_audit_conform_dict_location ftp://ftp.iucr.org/pub/cif_core.dic
_audit_conform_dict_name cif_core.dic
_audit_conform_dict_version 2.4
_audit_creation_date 2012-10-08T11:22:05-00:00
_audit_creation_method 'WinGX routine CIF_UPDATE'
_cell_angle_alpha 110.8010(10)
_cell_angle_beta 102.9450(10)
_cell_angle_gamma 100.0460(10)
_cell_formula_units_Z 2
_cell_length_a 12.40910(10)
_cell_length_b 14.7848(2)
_cell_length_c 14.99830(10)
_cell_measurement_reflns_used 10999
_cell_measurement_temperature 150(2)
_cell_measurement_theta_max 27.485
_cell_measurement_theta_min 1.018
_cell_measurement_wavelength 0.71073
_cell_volume 2407.56(5)
_computing_cell_refinement 'HKL Scalepack (Otwinowski & Minor 1997)'
_computing_data_collection 'Collect (Bruker AXS BV, 1997-2004)'
_computing_data_reduction 'HKL Denzo and Scalepack (Otwinowski & Minor 1997)'
_computing_molecular_graphics 'Ortep-3 for Windows (Farrugia, 1997)'
_computing_publication_material 'WinGX publication routines (Farrugia, 1999)'
_computing_structure_refinement 'SHELXL-97 (Sheldrick, 2008)'
_diffrn_ambient_temperature 150(2)
_diffrn_detector 'CCD plate'
_diffrn_detector_area_resol_mean 9
_diffrn_measured_fraction_theta_full 0.999
_diffrn_measured_fraction_theta_max 0.999
_diffrn_measurement_device '95mm CCD camera on \k-goniostat'
_diffrn_measurement_device_type KappaCCD
_diffrn_measurement_method CCD
_diffrn_orient_matrix_type 'by Bruker AXS Collect from scalepack cell'
_diffrn_orient_matrix_UB_11 0.0689789
_diffrn_orient_matrix_UB_12 0.0233842
_diffrn_orient_matrix_UB_13 0.0604134
_diffrn_orient_matrix_UB_21 -0.0290507
_diffrn_orient_matrix_UB_22 0.0569319
_diffrn_orient_matrix_UB_23 0.0359726
_diffrn_orient_matrix_UB_31 -0.0425597
_diffrn_orient_matrix_UB_32 -0.0434514
_diffrn_orient_matrix_UB_33 0.0262022
_diffrn_radiation_monochromator graphite
_diffrn_radiation_probe x-ray
_diffrn_radiation_type MoK\a
_diffrn_radiation_wavelength 0.71073
_diffrn_reflns_av_R_equivalents 0.040
_diffrn_reflns_limit_h_max 16
_diffrn_reflns_limit_h_min -16
_diffrn_reflns_limit_k_max 19
_diffrn_reflns_limit_k_min -19
_diffrn_reflns_limit_l_max 19
_diffrn_reflns_limit_l_min -19
_diffrn_reflns_number 21635
_diffrn_reflns_theta_full 27.48
_diffrn_reflns_theta_max 27.48
_diffrn_reflns_theta_min 1.66
_diffrn_source 'Enraf Nonius FR590'
_exptl_absorpt_coefficient_mu 3.701
_exptl_absorpt_correction_T_max 0.641
_exptl_absorpt_correction_T_min 0.527
_exptl_absorpt_correction_type multi-scan
_exptl_absorpt_process_details 'HKL Scalepack (Otwinowski & Minor, 1997)'
_exptl_crystal_colour red
_exptl_crystal_density_diffrn 1.323
_exptl_crystal_density_meas ?
_exptl_crystal_density_method 'not measured'
_exptl_crystal_description chunk
_exptl_crystal_F_000 988
_exptl_crystal_size_max 0.19
_exptl_crystal_size_mid 0.12
_exptl_crystal_size_min 0.12
_refine_diff_density_max 2.154
_refine_diff_density_min -0.941
_refine_diff_density_rms 0.194
_refine_ls_extinction_method none
_refine_ls_goodness_of_fit_ref 1.198
_refine_ls_hydrogen_treatment constr
_refine_ls_matrix_type full
_refine_ls_number_parameters 542
_refine_ls_number_reflns 11011
_refine_ls_number_restraints 0
_refine_ls_restrained_S_all 1.198
_refine_ls_R_factor_all 0.0331
_refine_ls_R_factor_gt 0.024
_refine_ls_shift/su_max 0.001
_refine_ls_shift/su_mean 0
_refine_ls_structure_factor_coef Fsqd
_refine_ls_weighting_details 'calc w=1/[\s^2^(Fo^2^)+(0.0450P)^2^+0.1782P] where P=(Fo^2^+2Fc^2^)/3'
_refine_ls_weighting_scheme calc
_refine_ls_wR_factor_gt 0.0608
_refine_ls_wR_factor_ref 0.0833
_reflns_number_gt 9760
_reflns_number_total 11011
_reflns_threshold_expression >2\s(I)
_cod_data_source_file c3dt50629k.txt
_cod_data_source_block cbd026
_cod_depositor_comments
;
The following automatic conversions were performed:

'_exptl_crystal_density_meas' value 'not measured' was changed to '?'
- the value is perceived as not measured.

Automatic conversion script
Id: cif_fix_values 3008 2015-01-20 13:52:24Z robertas 
;
_cod_original_cell_volume 2407.55(4)
_cod_original_sg_symbol_H-M P-1
_cod_database_code 7023068

loop_
_symmetry_equiv_pos_as_xyz
'x, y, z'
'-x, -y, -z'

loop_
_atom_site_label
_atom_site_type_symbol
_atom_site_fract_x
_atom_site_fract_y
_atom_site_fract_z
_atom_site_U_iso_or_equiv
_atom_site_adp_type
_atom_site_occupancy
_atom_site_symmetry_multiplicity
_atom_site_calc_flag
_atom_site_refinement_flags
_atom_site_disorder_assembly
_atom_site_disorder_group
C1 C 0.1244(3) 0.7718(3) 0.7229(3) 0.0249(7) Uani 1 1 d . A .
C2 C 0.2178(3) 0.8521(3) 0.8002(3) 0.0264(8) Uani 1 1 d . . .
C3 C 0.2620(3) 0.8407(3) 0.8870(3) 0.0287(8) Uani 1 1 d . . .
H3 H 0.3257 0.8934 0.9375 0.034 Uiso 1 1 calc R . .
C4 C 0.2206(3) 0.7571(3) 0.9072(3) 0.0258(7) Uani 1 1 d . . .
C5 C 0.1283(3) 0.6831(3) 0.8339(3) 0.0264(7) Uani 1 1 d . . .
H5 H 0.0967 0.6261 0.8448 0.032 Uiso 1 1 calc R . .
C6 C 0.0781(3) 0.6886(3) 0.7416(3) 0.0258(7) Uani 1 1 d . . .
C7 C 0.2625(3) 0.9493(3) 0.7876(3) 0.0320(8) Uani 1 1 d . . .
C8 C 0.3605(4) 1.0265(3) 0.8813(3) 0.0452(11) Uani 1 1 d . . .
H8A H 0.3869 1.0873 0.8709 0.068 Uiso 1 1 calc R . .
H8B H 0.4245 0.9973 0.8932 0.068 Uiso 1 1 calc R . .
H8C H 0.3323 1.044 0.9396 0.068 Uiso 1 1 calc R . .
C9 C 0.3087(4) 0.9283(3) 0.6980(3) 0.0435(10) Uani 1 1 d . . .
H9A H 0.3364 0.9916 0.6922 0.065 Uiso 1 1 calc R . .
H9B H 0.247 0.8817 0.6365 0.065 Uiso 1 1 calc R . .
H9C H 0.3723 0.8982 0.708 0.065 Uiso 1 1 calc R . .
C10 C 0.1648(4) 0.9996(3) 0.7746(4) 0.0419(10) Uani 1 1 d . . .
H10A H 0.1931 1.0615 0.7666 0.063 Uiso 1 1 calc R . .
H10B H 0.1386 1.0161 0.834 0.063 Uiso 1 1 calc R . .
H10C H 0.1004 0.9533 0.715 0.063 Uiso 1 1 calc R . .
C11 C 0.2805(3) 0.7518(3) 1.0055(3) 0.0289(8) Uani 1 1 d . . .
C12 C 0.2044(4) 0.6744(3) 1.0278(3) 0.0383(9) Uani 1 1 d . . .
H12A H 0.2458 0.6731 1.0909 0.058 Uiso 1 1 calc R . .
H12B H 0.1852 0.6075 0.9731 0.058 Uiso 1 1 calc R . .
H12C H 0.1334 0.693 1.0335 0.058 Uiso 1 1 calc R . .
C13 C 0.3923(3) 0.7235(3) 0.9965(3) 0.0359(9) Uani 1 1 d . . .
H13A H 0.4323 0.7193 1.0586 0.054 Uiso 1 1 calc R . .
H13B H 0.442 0.7749 0.9854 0.054 Uiso 1 1 calc R . .
H13C H 0.3737 0.6581 0.94 0.054 Uiso 1 1 calc R . .
C14 C 0.3116(4) 0.8544(3) 1.0952(3) 0.0386(9) Uani 1 1 d . . .
H14A H 0.3499 0.8488 1.157 0.058 Uiso 1 1 calc R . .
H14B H 0.2413 0.8743 1.1008 0.058 Uiso 1 1 calc R . .
H14C H 0.3635 0.9052 1.085 0.058 Uiso 1 1 calc R . .
C15 C -0.0179(3) 0.6049(3) 0.6713(3) 0.0341(9) Uani 1 1 d . A .
H15 H -0.0309 0.5484 0.6877 0.041 Uiso 1 1 calc R . .
C22 C -0.1995(4) 0.5315(3) 0.3039(3) 0.0349(9) Uani 1 1 d . A .
H22 H -0.2471 0.4662 0.2579 0.042 Uiso 1 1 calc R . .
C23 C -0.1505(3) 0.5974(3) 0.2628(3) 0.0275(8) Uani 1 1 d . . .
C24 C -0.0506(3) 0.6798(3) 0.3182(3) 0.0270(8) Uani 1 1 d . A .
C25 C -0.0141(3) 0.7437(3) 0.2728(3) 0.0280(8) Uani 1 1 d . . .
C26 C -0.0788(3) 0.7204(3) 0.1749(3) 0.0318(8) Uani 1 1 d . . .
H26 H -0.0543 0.763 0.1443 0.038 Uiso 1 1 calc R . .
C27 C -0.1769(4) 0.6393(3) 0.1181(3) 0.0312(8) Uani 1 1 d . . .
C28 C -0.2107(3) 0.5779(3) 0.1632(3) 0.0292(8) Uani 1 1 d . . .
H28 H -0.2762 0.5211 0.1265 0.035 Uiso 1 1 calc R . .
C29 C -0.2430(4) 0.6239(3) 0.0119(3) 0.0379(9) Uani 1 1 d . . .
C30 C -0.3543(5) 0.5383(4) -0.0337(4) 0.0578(14) Uani 1 1 d . . .
H30A H -0.3935 0.5309 -0.1014 0.087 Uiso 1 1 calc R . .
H30B H -0.4046 0.5536 0.0082 0.087 Uiso 1 1 calc R . .
H30C H -0.3364 0.4754 -0.0373 0.087 Uiso 1 1 calc R . .
C31 C -0.1663(5) 0.6003(4) -0.0554(3) 0.0605(14) Uani 1 1 d . . .
H31A H -0.095 0.6553 -0.0268 0.091 Uiso 1 1 calc R . .
H31B H -0.2069 0.5933 -0.1226 0.091 Uiso 1 1 calc R . .
H31C H -0.148 0.5374 -0.0598 0.091 Uiso 1 1 calc R . .
C32 C -0.2774(5) 0.7201(4) 0.0163(4) 0.0517(12) Uani 1 1 d . . .
H32A H -0.2081 0.7772 0.0451 0.078 Uiso 1 1 calc R . .
H32B H -0.3279 0.7332 0.0583 0.078 Uiso 1 1 calc R . .
H32C H -0.3181 0.7112 -0.0516 0.078 Uiso 1 1 calc R . .
C33 C 0.0911(3) 0.8366(3) 0.3312(3) 0.0350(9) Uani 1 1 d . . .
C34 C 0.1118(4) 0.8961(4) 0.2686(4) 0.0487(11) Uani 1 1 d . . .
H34A H 0.0431 0.9169 0.2479 0.073 Uiso 1 1 calc R . .
H34B H 0.128 0.8535 0.209 0.073 Uiso 1 1 calc R . .
H34C H 0.1776 0.9558 0.3088 0.073 Uiso 1 1 calc R . .
C35 C 0.0720(4) 0.9084(4) 0.4257(3) 0.0490(11) Uani 1 1 d . . .
H35A H 0.0021 0.9284 0.4064 0.074 Uiso 1 1 calc R . .
H35B H 0.1382 0.9684 0.4609 0.074 Uiso 1 1 calc R . .
H35C H 0.0634 0.8742 0.47 0.074 Uiso 1 1 calc R . .
C36 C 0.1996(4) 0.8053(4) 0.3618(4) 0.0522(12) Uani 1 1 d . . .
H36A H 0.2656 0.8654 0.3987 0.078 Uiso 1 1 calc R . .
H36B H 0.2131 0.7607 0.3016 0.078 Uiso 1 1 calc R . .
H36C H 0.1898 0.7697 0.4048 0.078 Uiso 1 1 calc R . .
C37 C -0.3318(3) 0.7797(2) 0.5585(3) 0.0218(7) Uani 1 1 d . A .
C38 C -0.3282(3) 0.8321(3) 0.6601(3) 0.0262(8) Uani 1 1 d . . .
C39 C -0.3843(4) 0.9077(3) 0.6809(3) 0.0319(9) Uani 1 1 d . . .
H39 H -0.3811 0.9441 0.7483 0.038 Uiso 1 1 calc R . .
C40 C -0.4441(4) 0.9316(3) 0.6070(3) 0.0347(9) Uani 1 1 d . . .
H40 H -0.4805 0.9841 0.6235 0.042 Uiso 1 1 calc R . .
C41 C -0.4500(3) 0.8787(3) 0.5097(3) 0.0313(8) Uani 1 1 d . . .
H41 H -0.4921 0.8947 0.459 0.038 Uiso 1 1 calc R . .
C42 C -0.3966(3) 0.8017(3) 0.4817(3) 0.0261(8) Uani 1 1 d . . .
C43 C -0.4091(3) 0.7448(3) 0.3698(3) 0.0345(9) Uani 1 1 d . . .
C44 C -0.4477(4) 0.6301(3) 0.3362(3) 0.0508(12) Uani 1 1 d . . .
H44A H -0.5206 0.6113 0.349 0.076 Uiso 1 1 calc R . .
H44B H -0.3889 0.6095 0.3738 0.076 Uiso 1 1 calc R . .
H44C H -0.4583 0.5964 0.2643 0.076 Uiso 1 1 calc R . .
C45 C -0.2956(4) 0.7785(4) 0.3503(3) 0.0412(10) Uani 1 1 d . . .
H45A H -0.2739 0.8518 0.3722 0.062 Uiso 1 1 calc R . .
H45B H -0.3055 0.7458 0.2784 0.062 Uiso 1 1 calc R . .
H45C H -0.2349 0.7595 0.3879 0.062 Uiso 1 1 calc R . .
C46 C -0.5010(4) 0.7700(4) 0.3006(3) 0.0572(14) Uani 1 1 d . . .
H46A H -0.48 0.8427 0.3188 0.086 Uiso 1 1 calc R . .
H46B H -0.5763 0.7491 0.3087 0.086 Uiso 1 1 calc R . .
H46C H -0.5049 0.7341 0.2305 0.086 Uiso 1 1 calc R . .
C47 C -0.2664(4) 0.8070(3) 0.7463(3) 0.0368(9) Uani 1 1 d . . .
C48 C -0.1351(4) 0.8366(4) 0.7667(3) 0.0518(12) Uani 1 1 d . . .
H48A H -0.1172 0.8006 0.7055 0.078 Uiso 1 1 calc R . .
H48B H -0.0978 0.8188 0.8204 0.078 Uiso 1 1 calc R . .
H48C H -0.1069 0.9094 0.7871 0.078 Uiso 1 1 calc R . .
C49 C -0.3131(5) 0.6941(3) 0.7218(4) 0.0553(14) Uani 1 1 d . . .
H49A H -0.3017 0.6532 0.6589 0.083 Uiso 1 1 calc R . .
H49B H -0.3954 0.6784 0.7148 0.083 Uiso 1 1 calc R . .
H49C H -0.2718 0.679 0.7762 0.083 Uiso 1 1 calc R . .
C50 C -0.2853(5) 0.8665(4) 0.8465(3) 0.0575(14) Uani 1 1 d . . .
H50A H -0.2565 0.9389 0.8652 0.086 Uiso 1 1 calc R . .
H50B H -0.2438 0.849 0.8989 0.086 Uiso 1 1 calc R . .
H50C H -0.3677 0.8494 0.839 0.086 Uiso 1 1 calc R . .
N1 N -0.0895(3) 0.5950(2) 0.5889(2) 0.0326(7) Uani 1 1 d . . .
N2 N -0.1836(3) 0.5544(2) 0.3978(2) 0.0393(8) Uani 1 1 d . . .
O1 O 0.0841(2) 0.7753(2) 0.63596(19) 0.0331(6) Uani 1 1 d . . .
O2 O 0.0070(2) 0.6970(2) 0.41171(19) 0.0336(6) Uani 1 1 d . . .
O3 O -0.2764(2) 0.70762(18) 0.53612(17) 0.0255(5) Uani 1 1 d . . .
Bi Bi -0.091720(10) 0.716813(9) 0.523732(9) 0.02082(5) Uani 1 1 d . A .
C16A C -0.1634(6) 0.4844(5) 0.5169(5) 0.0224(16) Uani 0.581(11) 1 d P A 1
H16A H -0.1151 0.4427 0.4865 0.027 Uiso 0.581(11) 1 calc PR A 1
C17A C -0.2257(3) 0.4374(3) 0.5779(3) 0.0294(8) Uani 0.581(11) 1 d P A 1
H17A H -0.1686 0.4328 0.6328 0.035 Uiso 0.581(11) 1 calc PR A 1
H17B H -0.2738 0.479 0.6071 0.035 Uiso 0.581(11) 1 calc PR A 1
C18A C -0.3023(7) 0.3299(6) 0.4997(6) 0.0313(19) Uani 0.581(11) 1 d P A 1
H18A H -0.2532 0.2899 0.47 0.038 Uiso 0.581(11) 1 calc PR A 1
H18B H -0.3416 0.2947 0.5338 0.038 Uiso 0.581(11) 1 calc PR A 1
C19A C -0.3920(7) 0.3382(5) 0.4168(5) 0.0286(18) Uani 0.581(11) 1 d P A 1
H19A H -0.4408 0.3791 0.4458 0.034 Uiso 0.581(11) 1 calc PR A 1
H19B H -0.4422 0.2705 0.3685 0.034 Uiso 0.581(11) 1 calc PR A 1
C20A C -0.3252(4) 0.3899(3) 0.3626(3) 0.0360(9) Uani 0.581(11) 1 d P A 1
H20A H -0.2736 0.3506 0.3367 0.043 Uiso 0.581(11) 1 calc PR A 1
H20B H -0.3802 0.3928 0.3053 0.043 Uiso 0.581(11) 1 calc PR A 1
C21A C -0.2565(6) 0.4937(4) 0.4362(4) 0.0190(16) Uani 0.581(11) 1 d P A 1
H21A H -0.3071 0.532 0.4672 0.023 Uiso 0.581(11) 1 calc PR A 1
C16B C -0.2018(9) 0.5175(8) 0.5383(7) 0.024(2) Uani 0.419(11) 1 d P A 2
H16B H -0.2652 0.5509 0.5372 0.029 Uiso 0.419(11) 1 calc PR A 2
C17B C -0.2257(3) 0.4374(3) 0.5779(3) 0.0294(8) Uani 0.419(11) 1 d P A 2
H17C H -0.2252 0.4694 0.6483 0.035 Uiso 0.419(11) 1 calc PR A 2
H17D H -0.1646 0.4024 0.5766 0.035 Uiso 0.419(11) 1 calc PR A 2
C18B C -0.3415(10) 0.3620(9) 0.5143(8) 0.030(3) Uani 0.419(11) 1 d P A 2
H18C H -0.3587 0.3115 0.542 0.036 Uiso 0.419(11) 1 calc PR A 2
H18D H -0.4029 0.3967 0.514 0.036 Uiso 0.419(11) 1 calc PR A 2
C19B C -0.3371(11) 0.3116(8) 0.4108(8) 0.035(3) Uani 0.419(11) 1 d P A 2
H19C H -0.4083 0.2558 0.3699 0.043 Uiso 0.419(11) 1 calc PR A 2
H19D H -0.2707 0.283 0.4123 0.043 Uiso 0.419(11) 1 calc PR A 2
C20B C -0.3252(4) 0.3899(3) 0.3626(3) 0.0360(9) Uani 0.419(11) 1 d P A 2
H20C H -0.3863 0.4248 0.3664 0.043 Uiso 0.419(11) 1 calc PR A 2
H20D H -0.3275 0.3573 0.2918 0.043 Uiso 0.419(11) 1 calc PR A 2
C21B C -0.1966(9) 0.4682(7) 0.4344(7) 0.027(2) Uani 0.419(11) 1 d P A 2
H21B H -0.1331 0.435 0.4311 0.032 Uiso 0.419(11) 1 calc PR A 2

loop_
_atom_site_aniso_label
_atom_site_aniso_U_11
_atom_site_aniso_U_22
_atom_site_aniso_U_33
_atom_site_aniso_U_23
_atom_site_aniso_U_13
_atom_site_aniso_U_12
C1 0.0179(17) 0.0280(19) 0.0279(18) 0.0132(15) 0.0040(14) 0.0045(15)
C2 0.0208(18) 0.0256(19) 0.0324(19) 0.0131(16) 0.0068(15) 0.0046(15)
C3 0.0197(18) 0.0262(19) 0.0305(18) 0.0065(15) 0.0006(15) 0.0030(15)
C4 0.0239(18) 0.0222(18) 0.0267(17) 0.0078(15) 0.0032(14) 0.0057(15)
C5 0.0236(18) 0.0238(18) 0.0308(18) 0.0141(15) 0.0038(15) 0.0040(15)
C6 0.0176(17) 0.0263(19) 0.0303(18) 0.0126(15) 0.0018(14) 0.0036(15)
C7 0.0241(19) 0.0254(19) 0.041(2) 0.0156(17) 0.0037(16) -0.0007(16)
C8 0.038(2) 0.030(2) 0.053(3) 0.018(2) -0.001(2) -0.0069(19)
C9 0.036(2) 0.040(2) 0.056(3) 0.025(2) 0.016(2) -0.001(2)
C10 0.036(2) 0.030(2) 0.060(3) 0.023(2) 0.010(2) 0.0048(18)
C11 0.030(2) 0.0236(19) 0.0255(18) 0.0069(15) 0.0015(15) 0.0064(16)
C12 0.043(2) 0.037(2) 0.031(2) 0.0160(18) 0.0048(18) 0.0053(19)
C13 0.035(2) 0.034(2) 0.0310(19) 0.0112(17) -0.0003(17) 0.0099(18)
C14 0.046(3) 0.033(2) 0.031(2) 0.0095(17) 0.0067(18) 0.0106(19)
C15 0.033(2) 0.027(2) 0.039(2) 0.0218(17) -0.0016(17) -0.0019(17)
C22 0.053(3) 0.0201(19) 0.0271(19) 0.0068(15) 0.0126(18) 0.0045(18)
C23 0.037(2) 0.0243(18) 0.0252(18) 0.0100(15) 0.0147(16) 0.0125(16)
C24 0.0280(19) 0.032(2) 0.0259(18) 0.0138(16) 0.0113(15) 0.0127(16)
C25 0.0278(19) 0.0274(19) 0.0315(19) 0.0114(16) 0.0148(16) 0.0081(16)
C26 0.039(2) 0.031(2) 0.033(2) 0.0177(17) 0.0165(17) 0.0118(18)
C27 0.042(2) 0.027(2) 0.0264(18) 0.0115(16) 0.0117(17) 0.0117(18)
C28 0.039(2) 0.0205(18) 0.0236(17) 0.0058(15) 0.0093(16) 0.0060(16)
C29 0.049(3) 0.033(2) 0.030(2) 0.0162(17) 0.0043(18) 0.0103(19)
C30 0.069(4) 0.046(3) 0.041(3) 0.021(2) -0.009(2) -0.001(3)
C31 0.078(4) 0.082(4) 0.029(2) 0.027(2) 0.017(2) 0.033(3)
C32 0.065(3) 0.043(3) 0.047(3) 0.025(2) 0.005(2) 0.017(2)
C33 0.029(2) 0.039(2) 0.042(2) 0.0207(19) 0.0155(18) 0.0064(18)
C34 0.042(3) 0.046(3) 0.057(3) 0.026(2) 0.015(2) -0.003(2)
C35 0.046(3) 0.041(3) 0.044(2) 0.007(2) 0.014(2) -0.001(2)
C36 0.028(2) 0.061(3) 0.074(3) 0.036(3) 0.015(2) 0.011(2)
C37 0.0204(17) 0.0179(16) 0.0308(18) 0.0112(14) 0.0121(14) 0.0065(14)
C38 0.031(2) 0.0213(18) 0.0299(18) 0.0114(15) 0.0149(16) 0.0067(15)
C39 0.043(2) 0.0220(19) 0.038(2) 0.0114(16) 0.0248(18) 0.0117(17)
C40 0.041(2) 0.026(2) 0.053(2) 0.0220(19) 0.027(2) 0.0193(18)
C41 0.028(2) 0.032(2) 0.043(2) 0.0226(18) 0.0120(17) 0.0142(17)
C42 0.0204(18) 0.029(2) 0.0304(19) 0.0136(16) 0.0077(15) 0.0066(15)
C43 0.035(2) 0.038(2) 0.0281(19) 0.0121(17) 0.0017(16) 0.0175(19)
C44 0.053(3) 0.042(3) 0.035(2) 0.000(2) -0.002(2) 0.011(2)
C45 0.049(3) 0.061(3) 0.031(2) 0.026(2) 0.0176(19) 0.033(2)
C46 0.052(3) 0.083(4) 0.034(2) 0.021(2) -0.001(2) 0.036(3)
C47 0.057(3) 0.034(2) 0.032(2) 0.0189(18) 0.024(2) 0.022(2)
C48 0.058(3) 0.073(3) 0.031(2) 0.024(2) 0.010(2) 0.032(3)
C49 0.097(4) 0.041(3) 0.053(3) 0.035(2) 0.036(3) 0.030(3)
C50 0.099(4) 0.060(3) 0.037(2) 0.027(2) 0.037(3) 0.044(3)
N1 0.0233(16) 0.0313(17) 0.0367(17) 0.0227(15) -0.0054(13) -0.0076(14)
N2 0.063(2) 0.0193(16) 0.0271(16) 0.0066(13) 0.0159(16) -0.0051(16)
O1 0.0239(13) 0.0364(15) 0.0330(14) 0.0202(12) -0.0013(11) -0.0056(12)
O2 0.0295(14) 0.0449(16) 0.0288(13) 0.0190(12) 0.0098(11) 0.0072(12)
O3 0.0268(13) 0.0249(13) 0.0292(13) 0.0121(11) 0.0104(11) 0.0129(11)
Bi 0.02102(8) 0.01717(7) 0.02292(8) 0.00929(5) 0.00426(5) 0.00318(5)
C16A 0.017(3) 0.018(3) 0.030(4) 0.008(3) 0.008(3) 0.006(3)
C17A 0.0255(19) 0.0251(19) 0.035(2) 0.0193(17) 0.0003(16) -0.0016(16)
C18A 0.026(4) 0.022(4) 0.043(5) 0.016(3) 0.003(3) 0.004(3)
C19A 0.023(4) 0.018(3) 0.036(4) 0.011(3) 0.001(3) -0.005(3)
C20A 0.048(3) 0.0195(19) 0.030(2) 0.0077(16) 0.0080(18) -0.0033(17)
C21A 0.019(3) 0.012(3) 0.025(3) 0.009(2) 0.006(2) 0.000(2)
C16B 0.021(5) 0.019(5) 0.025(5) 0.011(4) 0.000(4) -0.005(4)
C17B 0.0255(19) 0.0251(19) 0.035(2) 0.0193(17) 0.0003(16) -0.0016(16)
C18B 0.025(6) 0.023(6) 0.041(6) 0.020(5) 0.007(5) -0.004(4)
C19B 0.027(6) 0.022(5) 0.051(7) 0.013(5) 0.010(5) 0.000(4)
C20B 0.048(3) 0.0195(19) 0.030(2) 0.0077(16) 0.0080(18) -0.0033(17)
C21B 0.026(5) 0.025(5) 0.032(5) 0.015(4) 0.009(4) 0.007(4)

loop_
_atom_type_symbol
_atom_type_description
_atom_type_scat_dispersion_real
_atom_type_scat_dispersion_imag
_atom_type_scat_source
C C 0.0033 0.0016 'International Tables Vol C Tables 4.2.6.8 and 6.1.1.4'
H H 0 0 'International Tables Vol C Tables 4.2.6.8 and 6.1.1.4'
N N 0.0061 0.0033 'International Tables Vol C Tables 4.2.6.8 and 6.1.1.4'
O O 0.0106 0.006 'International Tables Vol C Tables 4.2.6.8 and 6.1.1.4'
Bi Bi -4.1077 10.2566 'International Tables Vol C Tables 4.2.6.8 and 6.1.1.4'

loop_
_geom_angle_atom_site_label_1
_geom_angle_atom_site_label_2
_geom_angle_atom_site_label_3
_geom_angle
O1 C1 C6 121.1(3)
O1 C1 C2 120.1(3)
C6 C1 C2 118.7(3)
C3 C2 C1 117.4(3)
C3 C2 C7 121.9(3)
C1 C2 C7 120.6(3)
C2 C3 C4 125.4(3)
C2 C3 H3 117.3
C4 C3 H3 117.3
C5 C4 C3 116.1(3)
C5 C4 C11 123.7(3)
C3 C4 C11 120.2(3)
C4 C5 C6 122.1(3)
C4 C5 H5 119
C6 C5 H5 119
C1 C6 C5 120.1(3)
C1 C6 C15 124.0(3)
C5 C6 C15 115.8(3)
C9 C7 C8 107.5(3)
C9 C7 C10 110.1(3)
C8 C7 C10 106.5(3)
C9 C7 C2 111.6(3)
C8 C7 C2 111.5(3)
C10 C7 C2 109.4(3)
C7 C8 H8A 109.5
C7 C8 H8B 109.5
H8A C8 H8B 109.5
C7 C8 H8C 109.5
H8A C8 H8C 109.5
H8B C8 H8C 109.5
C7 C9 H9A 109.5
C7 C9 H9B 109.5
H9A C9 H9B 109.5
C7 C9 H9C 109.5
H9A C9 H9C 109.5
H9B C9 H9C 109.5
C7 C10 H10A 109.5
C7 C10 H10B 109.5
H10A C10 H10B 109.5
C7 C10 H10C 109.5
H10A C10 H10C 109.5
H10B C10 H10C 109.5
C4 C11 C12 112.0(3)
C4 C11 C14 111.2(3)
C12 C11 C14 107.3(3)
C4 C11 C13 107.8(3)
C12 C11 C13 109.9(3)
C14 C11 C13 108.5(3)
C11 C12 H12A 109.5
C11 C12 H12B 109.5
H12A C12 H12B 109.5
C11 C12 H12C 109.5
H12A C12 H12C 109.5
H12B C12 H12C 109.5
C11 C13 H13A 109.5
C11 C13 H13B 109.5
H13A C13 H13B 109.5
C11 C13 H13C 109.5
H13A C13 H13C 109.5
H13B C13 H13C 109.5
C11 C14 H14A 109.5
C11 C14 H14B 109.5
H14A C14 H14B 109.5
C11 C14 H14C 109.5
H14A C14 H14C 109.5
H14B C14 H14C 109.5
N1 C15 C6 129.6(3)
N1 C15 H15 115.2
C6 C15 H15 115.2
N2 C22 C23 125.0(4)
N2 C22 H22 117.5
C23 C22 H22 117.5
C28 C23 C24 120.4(3)
C28 C23 C22 116.1(4)
C24 C23 C22 123.4(3)
O2 C24 C23 120.2(3)
O2 C24 C25 121.0(3)
C23 C24 C25 118.8(3)
C26 C25 C24 117.4(3)
C26 C25 C33 121.7(3)
C24 C25 C33 120.9(3)
C25 C26 C27 125.1(3)
C25 C26 H26 117.4
C27 C26 H26 117.4
C28 C27 C26 116.7(3)
C28 C27 C29 123.3(4)
C26 C27 C29 120.0(3)
C27 C28 C23 121.6(4)
C27 C28 H28 119.2
C23 C28 H28 119.2
C30 C29 C31 109.1(4)
C30 C29 C27 112.2(3)
C31 C29 C27 109.2(4)
C30 C29 C32 106.7(4)
C31 C29 C32 110.5(4)
C27 C29 C32 109.2(3)
C29 C30 H30A 109.5
C29 C30 H30B 109.5
H30A C30 H30B 109.5
C29 C30 H30C 109.5
H30A C30 H30C 109.5
H30B C30 H30C 109.5
C29 C31 H31A 109.5
C29 C31 H31B 109.5
H31A C31 H31B 109.5
C29 C31 H31C 109.5
H31A C31 H31C 109.5
H31B C31 H31C 109.5
C29 C32 H32A 109.5
C29 C32 H32B 109.5
H32A C32 H32B 109.5
C29 C32 H32C 109.5
H32A C32 H32C 109.5
H32B C32 H32C 109.5
C36 C33 C34 107.9(4)
C36 C33 C35 109.2(4)
C34 C33 C35 107.1(4)
C36 C33 C25 110.7(4)
C34 C33 C25 111.7(3)
C35 C33 C25 110.2(3)
C33 C34 H34A 109.5
C33 C34 H34B 109.5
H34A C34 H34B 109.5
C33 C34 H34C 109.5
H34A C34 H34C 109.5
H34B C34 H34C 109.5
C33 C35 H35A 109.5
C33 C35 H35B 109.5
H35A C35 H35B 109.5
C33 C35 H35C 109.5
H35A C35 H35C 109.5
H35B C35 H35C 109.5
C33 C36 H36A 109.5
C33 C36 H36B 109.5
H36A C36 H36B 109.5
C33 C36 H36C 109.5
H36A C36 H36C 109.5
H36B C36 H36C 109.5
O3 C37 C42 120.8(3)
O3 C37 C38 119.5(3)
C42 C37 C38 119.7(3)
C39 C38 C37 118.0(3)
C39 C38 C47 119.5(3)
C37 C38 C47 122.5(3)
C40 C39 C38 122.4(4)
C40 C39 H39 118.8
C38 C39 H39 118.8
C41 C40 C39 118.9(3)
C41 C40 H40 120.5
C39 C40 H40 120.5
C40 C41 C42 122.7(4)
C40 C41 H41 118.6
C42 C41 H41 118.6
C41 C42 C37 118.2(3)
C41 C42 C43 119.3(3)
C37 C42 C43 122.5(3)
C44 C43 C45 111.7(4)
C44 C43 C42 111.6(3)
C45 C43 C42 109.7(3)
C44 C43 C46 106.3(4)
C45 C43 C46 105.4(4)
C42 C43 C46 111.9(3)
C43 C44 H44A 109.5
C43 C44 H44B 109.5
H44A C44 H44B 109.5
C43 C44 H44C 109.5
H44A C44 H44C 109.5
H44B C44 H44C 109.5
C43 C45 H45A 109.5
C43 C45 H45B 109.5
H45A C45 H45B 109.5
C43 C45 H45C 109.5
H45A C45 H45C 109.5
H45B C45 H45C 109.5
C43 C46 H46A 109.5
C43 C46 H46B 109.5
H46A C46 H46B 109.5
C43 C46 H46C 109.5
H46A C46 H46C 109.5
H46B C46 H46C 109.5
C50 C47 C48 105.4(4)
C50 C47 C49 106.7(4)
C48 C47 C49 111.1(4)
C50 C47 C38 112.4(3)
C48 C47 C38 110.7(3)
C49 C47 C38 110.4(4)
C47 C48 H48A 109.5
C47 C48 H48B 109.5
H48A C48 H48B 109.5
C47 C48 H48C 109.5
H48A C48 H48C 109.5
H48B C48 H48C 109.5
C47 C49 H49A 109.5
C47 C49 H49B 109.5
H49A C49 H49B 109.5
C47 C49 H49C 109.5
H49A C49 H49C 109.5
H49B C49 H49C 109.5
C47 C50 H50A 109.5
C47 C50 H50B 109.5
H50A C50 H50B 109.5
C47 C50 H50C 109.5
H50A C50 H50C 109.5
H50B C50 H50C 109.5
C15 N1 C16B 123.3(4)
C15 N1 C16A 115.3(4)
C16B N1 C16A 29.4(4)
C15 N1 Bi 126.2(3)
C16B N1 Bi 108.1(4)
C16A N1 Bi 117.1(3)
C22 N2 C21A 122.9(4)
C22 N2 C21B 118.7(4)
C21A N2 C21B 33.8(4)
C22 N2 Bi 123.8(3)
C21A N2 Bi 109.8(3)
C21B N2 Bi 115.6(4)
C1 O1 Bi 132.7(2)
C24 O2 Bi 117.5(2)
C37 O3 Bi 130.7(2)
O1 Bi O2 83.54(9)
O1 Bi O3 133.96(9)
O2 Bi O3 142.05(9)
O1 Bi N1 77.66(10)
O2 Bi N1 111.38(11)
O3 Bi N1 86.72(10)
O1 Bi N2 128.87(12)
O2 Bi N2 74.73(11)
O3 Bi N2 82.11(11)
N1 Bi N2 68.72(11)
C21A C16A N1 105.8(5)
C21A C16A C17A 108.0(5)
N1 C16A C17A 108.6(5)
C21A C16A H16A 111.4
N1 C16A H16A 111.4
C17A C16A H16A 111.4
C18A C17A C16A 105.4(5)
C18A C17A H17A 110.7
C16A C17A H17A 110.7
C18A C17A H17B 110.7
C16A C17A H17B 110.7
H17A C17A H17B 108.8
C19A C18A C17A 110.1(6)
C19A C18A H18A 109.6
C17A C18A H18A 109.6
C19A C18A H18B 109.6
C17A C18A H18B 109.6
H18A C18A H18B 108.2
C18A C19A C20A 107.3(7)
C18A C19A H19A 110.2
C20A C19A H19A 110.2
C18A C19A H19B 110.2
C20A C19A H19B 110.2
H19A C19A H19B 108.5
C21A C20A C19A 108.5(4)
C21A C20A H20A 110
C19A C20A H20A 110
C21A C20A H20B 110
C19A C20A H20B 110
H20A C20A H20B 108.4
C20A C21A N2 116.1(4)
C20A C21A C16A 107.7(5)
N2 C21A C16A 101.1(5)
C20A C21A H21A 110.5
N2 C21A H21A 110.5
C16A C21A H21A 110.5
C21B C16B N1 102.0(8)
C21B C16B H16B 109.5
N1 C16B H16B 109.5
C19B C18B H18C 110.1
C19B C18B H18D 110.1
H18C C18B H18D 108.4
C18B C19B H19C 109.7
C18B C19B H19D 109.7
H19C C19B H19D 108.2
C16B C21B N2 104.3(8)
C16B C21B H21B 113
N2 C21B H21B 113

loop_
_geom_bond_atom_site_label_1
_geom_bond_atom_site_label_2
_geom_bond_distance
C1 O1 1.310(4)
C1 C6 1.412(5)
C1 C2 1.428(5)
C2 C3 1.376(5)
C2 C7 1.539(5)
C3 C4 1.415(5)
C3 H3 0.95
C4 C5 1.364(5)
C4 C11 1.530(5)
C5 C6 1.423(5)
C5 H5 0.95
C6 C15 1.434(5)
C7 C9 1.530(6)
C7 C8 1.538(6)
C7 C10 1.540(6)
C8 H8A 0.98
C8 H8B 0.98
C8 H8C 0.98
C9 H9A 0.98
C9 H9B 0.98
C9 H9C 0.98
C10 H10A 0.98
C10 H10B 0.98
C10 H10C 0.98
C11 C12 1.533(6)
C11 C14 1.540(5)
C11 C13 1.538(5)
C12 H12A 0.98
C12 H12B 0.98
C12 H12C 0.98
C13 H13A 0.98
C13 H13B 0.98
C13 H13C 0.98
C14 H14A 0.98
C14 H14B 0.98
C14 H14C 0.98
C15 N1 1.293(5)
C15 H15 0.95
C22 N2 1.286(5)
C22 C23 1.444(5)
C22 H22 0.95
C23 C28 1.411(5)
C23 C24 1.416(5)
C24 O2 1.333(4)
C24 C25 1.417(5)
C25 C26 1.392(5)
C25 C33 1.538(6)
C26 C27 1.395(6)
C26 H26 0.95
C27 C28 1.373(5)
C27 C29 1.534(5)
C28 H28 0.95
C29 C30 1.526(6)
C29 C31 1.529(6)
C29 C32 1.539(6)
C30 H30A 0.98
C30 H30B 0.98
C30 H30C 0.98
C31 H31A 0.98
C31 H31B 0.98
C31 H31C 0.98
C32 H32A 0.98
C32 H32B 0.98
C32 H32C 0.98
C33 C36 1.527(6)
C33 C34 1.528(6)
C33 C35 1.536(6)
C34 H34A 0.98
C34 H34B 0.98
C34 H34C 0.98
C35 H35A 0.98
C35 H35B 0.98
C35 H35C 0.98
C36 H36A 0.98
C36 H36B 0.98
C36 H36C 0.98
C37 O3 1.351(4)
C37 C42 1.421(5)
C37 C38 1.430(5)
C38 C39 1.398(5)
C38 C47 1.546(5)
C39 C40 1.380(6)
C39 H39 0.95
C40 C41 1.367(6)
C40 H40 0.95
C41 C42 1.399(5)
C41 H41 0.95
C42 C43 1.545(5)
C43 C44 1.535(6)
C43 C45 1.537(6)
C43 C46 1.553(5)
C44 H44A 0.98
C44 H44B 0.98
C44 H44C 0.98
C45 H45A 0.98
C45 H45B 0.98
C45 H45C 0.98
C46 H46A 0.98
C46 H46B 0.98
C46 H46C 0.98
C47 C50 1.542(5)
C47 C48 1.541(7)
C47 C49 1.546(6)
C48 H48A 0.98
C48 H48B 0.98
C48 H48C 0.98
C49 H49A 0.98
C49 H49B 0.98
C49 H49C 0.98
C50 H50A 0.98
C50 H50B 0.98
C50 H50C 0.98
N1 C16B 1.478(9)
N1 C16A 1.569(7)
N1 Bi 2.335(3)
N2 C21A 1.506(6)
N2 C21B 1.554(9)
N2 Bi 2.343(3)
O1 Bi 2.237(3)
O2 Bi 2.260(2)
O3 Bi 2.324(2)
C16A C21A 1.538(10)
C16A C17A 1.580(8)
C16A H16A 1
C17A C18A 1.568(9)
C17A H17A 0.99
C17A H17B 0.99
C18A C19A 1.529(12)
C18A H18A 0.99
C18A H18B 0.99
C19A C20A 1.565(8)
C19A H19A 0.99
C19A H19B 0.99
C20A C21A 1.490(7)
C20A H20A 0.99
C20A H20B 0.99
C21A H21A 1
C16B C21B 1.490(16)
C16B H16B 1
C18B C19B 1.482(17)
C18B H18C 0.99
C18B H18D 0.99
C19B H19C 0.99
C19B H19D 0.99
C21B H21B 1
